data_2010170
loop_
_publ_author_name
'Feeder, N.'
'Jones, W.'

_publ_section_title
;Two
 e&#x0323;f\lbar{\?ifvmode\noindent\fi{\hbox\l\;ern-0.35em\raise0.7ex\hbox{-}\;ern0.2em}}\lbar"-oxo-e&#x0323;f\lbar{\?ifvmode\noindent\fi{\hbox\l\;ern-0.35em\raise0.7ex\hbox{-}\;ern0.2em}}\lbar"-(phenylamino)
 aliphatic acids
;
_journal_issue 11
_journal_name_full 'Acta Crystallographica Section C'
_journal_page_first 1732
_journal_page_last 1734
_journal_paper_doi 10.1107/S0108270194000995
_journal_volume 50
_journal_year 1994
_chemical_formula_moiety 'C13 H17 N O3'
_chemical_formula_sum 'C13 H17 N O3'
_chemical_formula_weight 235.28
_chemical_name_common 'Phenylamidohexanoic acid'
_chemical_name_systematic
;
7-oxo-7(phenylamino)heptanoic acid
;
_space_group_IT_number 2
_symmetry_cell_setting triclinic
_symmetry_space_group_name_Hall '-P 1'
_symmetry_space_group_name_H-M 'P -1'
_audit_creation_method SHELXL
_cell_angle_alpha 76.863(10)
_cell_angle_beta 80.667(10)
_cell_angle_gamma 76.14(5)
_cell_formula_units_Z 2
_cell_length_a 5.0010(10)
_cell_length_b 7.972(7)
_cell_length_c 16.843(2)
_cell_measurement_reflns_used 25
_cell_measurement_temperature 293(2)
_cell_measurement_theta_max 14
_cell_measurement_theta_min 8
_cell_volume 630.7(6)
_computing_cell_refinement 'CAD-4 software, SETANG (XXXX, 19XX)'
_computing_data_collection 'CAD-4 software (Enraf-Nonius, 1989)'
_computing_data_reduction 'CAD-4 software'
_computing_molecular_graphics 'PLUTO  (Motherwell & Clegg, 1978)'
_computing_publication_material 'SHELXL93  (Sheldrick, 1993)'
_computing_structure_refinement 'SHELXL93 (Sheldrick, 1993)'
_computing_structure_solution 'SHELXS86 (Sheldrick, 1985)'
_diffrn_ambient_temperature 293(2)
_diffrn_measurement_device 'Enraf-Nonius CAD4'
_diffrn_measurement_method \w/2\q
_diffrn_radiation_monochromator graphite
_diffrn_radiation_source 'fine-focus sealed tube'
_diffrn_radiation_type MoK\a
_diffrn_radiation_wavelength 0.71069
_diffrn_reflns_av_R_equivalents 0.0150
_diffrn_reflns_av_sigmaI/netI 0.1306
_diffrn_reflns_limit_h_max 5
_diffrn_reflns_limit_h_min -5
_diffrn_reflns_limit_k_max 9
_diffrn_reflns_limit_k_min -9
_diffrn_reflns_limit_l_max 20
_diffrn_reflns_limit_l_min 0
_diffrn_reflns_number 2286
_diffrn_reflns_theta_max 24.97
_diffrn_reflns_theta_min 1.50
_diffrn_standards_decay_% none
_diffrn_standards_interval_count 100
_diffrn_standards_interval_time 3600
_diffrn_standards_number 2
_exptl_absorpt_coefficient_mu 0.088
_exptl_absorpt_correction_T_max None
_exptl_absorpt_correction_T_min None
_exptl_absorpt_correction_type none
_exptl_crystal_colour colourless
_exptl_crystal_density_diffrn 1.239
_exptl_crystal_description plate
_exptl_crystal_F_000 252
_exptl_crystal_size_max 0.50
_exptl_crystal_size_mid 0.30
_exptl_crystal_size_min 0.10
_refine_diff_density_max 0.272
_refine_diff_density_min -0.196
_refine_ls_extinction_method none
_refine_ls_goodness_of_fit_all 1.001
_refine_ls_goodness_of_fit_obs 1.250
_refine_ls_matrix_type full
_refine_ls_number_parameters 161
_refine_ls_number_reflns 2204
_refine_ls_number_restraints 0
_refine_ls_restrained_S_all 1.001
_refine_ls_restrained_S_obs 1.250
_refine_ls_R_factor_all 0.0946
_refine_ls_R_factor_obs 0.0468
_refine_ls_shift/esd_max 0.001
_refine_ls_shift/esd_mean 0.000
_refine_ls_structure_factor_coef Fsqd
_refine_ls_weighting_scheme
; calc w=1/[\s^2^(F~o~^2^) + (0.0809P)^2^]
where P = (F~o~^2^ + 2F~c~^2^)/3
;
_refine_ls_wR_factor_all 0.1382
_refine_ls_wR_factor_obs 0.1283
_reflns_number_observed 1286
_reflns_number_total 2204
_reflns_observed_criterion >2sigma(I)
_cod_data_source_file ha1070.cif
_cod_data_source_block II
_cod_depositor_comments
;
The following automatic conversions were performed:
'_geom_bond_publ_flag' value 'Yes' changed to 'yes' according to
'/home/saulius/struct/CIF-dictionaries/cif_core.dic' dictionary named
'cif_core.dic' version 2.4.1 from 2010-06-29 (17
times).

'_geom_bond_publ_flag' value 'No' changed to 'no' according to
'/home/saulius/struct/CIF-dictionaries/cif_core.dic' dictionary named
'cif_core.dic' version 2.4.1 from 2010-06-29 (16 times).

Automatic conversion script
Id: cif_fix_enum 1527 2010-12-29 10:47:43Z saulius 

The following automatic conversions were performed:

'_exptl_absorpt_correction_type' value 'None' changed to 'none'
according to /home/saulius/struct/CIF-dictionaries/cif_core.dic
dictionary named 'cif_core.dic' version 2.4.1 from
2010-06-29.

'_geom_bond_publ_flag' value 'Yes' changed to 'yes'
according to /home/saulius/struct/CIF-dictionaries/cif_core.dic
dictionary named 'cif_core.dic' version 2.4.1 from 2010-06-29 (17
times).

'_geom_bond_publ_flag' value 'No' changed to 'no' according
to /home/saulius/struct/CIF-dictionaries/cif_core.dic dictionary
named 'cif_core.dic' version 2.4.1 from 2010-06-29 (16
times).

'_geom_angle_publ_flag' value 'Yes' changed to 'yes'
according to /home/saulius/struct/CIF-dictionaries/cif_core.dic
dictionary named 'cif_core.dic' version 2.4.1 from 2010-06-29 (20
times).

'_geom_angle_publ_flag' value 'No' changed to 'no' according
to /home/saulius/struct/CIF-dictionaries/cif_core.dic dictionary
named 'cif_core.dic' version 2.4.1 from 2010-06-29 (37
times).

'_geom_torsion_publ_flag' value 'No' changed to 'no'
according to /home/saulius/struct/CIF-dictionaries/cif_core.dic
dictionary named 'cif_core.dic' version 2.4.1 from 2010-06-29 (20
times).

Automatic conversion script
Id: cif_fix_values 1715 2011-07-08 13:25:40Z adriana 
;
_cod_database_code 2010170

loop_
_symmetry_equiv_pos_as_xyz
'x, y, z'
'-x, -y, -z'

loop_
_atom_site_aniso_label
_atom_site_aniso_U_11
_atom_site_aniso_U_22
_atom_site_aniso_U_33
_atom_site_aniso_U_12
_atom_site_aniso_U_13
_atom_site_aniso_U_23
N1 0.0342(9) 0.0670(13) 0.0536(12) -0.0111(8) -0.0140(8) -0.0062(9)
O7 0.0358(8) 0.1129(15) 0.0633(10) -0.0197(8) -0.0125(7) -0.0095(9)
C9 0.0422(11) 0.063(2) 0.0556(14) -0.0065(10) -0.0068(10) -0.0148(11)
C7 0.0360(11) 0.0608(15) 0.0577(14) -0.0101(10) -0.0095(10) -0.0157(11)
O132 0.0537(10) 0.0956(13) 0.0550(10) 0.0133(9) -0.0050(8) 0.0013(9)
C10 0.0480(12) 0.066(2) 0.0546(14) -0.0074(11) -0.0089(10) -0.0166(11)
O131 0.0632(10) 0.1009(14) 0.0555(11) 0.0189(9) -0.0175(8) -0.0047(9)
C12 0.0444(11) 0.071(2) 0.0546(14) -0.0040(11) -0.0073(10) -0.0113(12)
C8 0.0416(11) 0.085(2) 0.0521(14) -0.0123(11) -0.0080(10) -0.0131(12)
C11 0.0435(11) 0.063(2) 0.0547(14) -0.0091(10) -0.0062(10) -0.0107(11)
C1 0.0400(11) 0.0475(13) 0.0575(14) -0.0147(9) -0.0144(10) -0.0022(10)
C2 0.0506(13) 0.0527(14) 0.075(2) -0.0057(11) -0.0204(12) 0.0007(12)
C13 0.0470(12) 0.061(2) 0.0534(14) -0.0031(11) -0.0110(11) -0.0109(12)
C4 0.093(2) 0.092(2) 0.060(2) -0.041(2) -0.029(2) 0.0190(15)
C6 0.0464(13) 0.075(2) 0.064(2) -0.0080(12) -0.0117(12) 0.0002(13)
C5 0.070(2) 0.096(2) 0.057(2) -0.021(2) -0.0064(13) -0.0019(15)
C3 0.072(2) 0.070(2) 0.085(2) -0.0146(14) -0.038(2) 0.015(2)

loop_
_atom_site_label
_atom_site_fract_x
_atom_site_fract_y
_atom_site_fract_z
_atom_site_U_iso_or_equiv
_atom_site_thermal_displace_type
_atom_site_calc_flag
_atom_site_refinement_flags
_atom_site_occupancy
_atom_site_disorder_group
_atom_site_type_symbol
N1 0.2955(3) 0.6751(2) 0.12533(11) 0.0514(5) Uani d . 1 . N
H1N 0.1336(3) 0.6883(2) 0.11064(11) 0.061(7) Uiso calc R 1 . H
O7 0.7357(3) 0.7008(2) 0.07703(10) 0.0704(5) Uani d . 1 . O
C9 0.6174(4) 0.7993(3) -0.08988(13) 0.0536(6) Uani d . 1 . C
H91 0.7528(4) 0.8580(3) -0.07906(13) 0.066(5) Uiso calc R 1 . H
H92 0.7119(4) 0.6810(3) -0.09634(13) 0.066(5) Uiso calc R 1 . H
C7 0.4954(4) 0.7163(3) 0.06487(13) 0.0504(6) Uani d . 1 . C
O132 1.0005(3) 0.9233(2) -0.40256(10) 0.0759(6) Uani d . 1 . O
C10 0.4995(4) 0.8977(3) -0.16814(13) 0.0559(6) Uani d . 1 . C
H101 0.4184(4) 1.0184(3) -0.16254(13) 0.071(5) Uiso calc R 1 . H
H102 0.3515(4) 0.8452(3) -0.17547(13) 0.071(5) Uiso calc R 1 . H
O131 0.6569(3) 1.1107(3) -0.46215(10) 0.0800(6) Uani d . 1 . O
C12 0.5795(4) 1.0108(3) -0.32006(13) 0.0581(6) Uani d . 1 . C
H121 0.4170(4) 0.9693(3) -0.32505(13) 0.074(5) Uiso calc R 1 . H
H122 0.5179(4) 1.1316(3) -0.31228(13) 0.074(5) Uiso calc R 1 . H
C8 0.3950(4) 0.7889(3) -0.01781(13) 0.0595(7) Uani d . 1 . C
H81 0.2829(4) 0.9063(3) -0.01753(13) 0.068(5) Uiso calc R 1 . H
H82 0.2755(4) 0.7163(3) -0.02607(13) 0.068(5) Uiso calc R 1 . H
C11 0.7066(4) 0.9000(3) -0.24448(13) 0.0542(6) Uani d . 1 . C
H111 0.8608(4) 0.9463(3) -0.23650(13) 0.059(4) Uiso calc R 1 . H
H112 0.7786(4) 0.7803(3) -0.25290(13) 0.059(4) Uiso calc R 1 . H
C1 0.3199(4) 0.6129(3) 0.20974(13) 0.0477(5) Uani d . 1 . C
C2 0.5536(5) 0.4992(3) 0.2388(2) 0.0610(7) Uani d . 1 . C
H2 0.7066(5) 0.4636(3) 0.2023(2) 0.086(4) Uiso calc R 1 . H
C13 0.7660(5) 1.0094(3) -0.39804(13) 0.0546(6) Uani d . 1 . C
C4 0.3365(6) 0.4897(4) 0.3763(2) 0.0809(9) Uani d . 1 . C
H4 0.3420(6) 0.4474(4) 0.4323(2) 0.086(4) Uiso calc R 1 . H
C6 0.0973(5) 0.6655(3) 0.26476(15) 0.0641(7) Uani d . 1 . C
H6 -0.0598(5) 0.7436(3) 0.24566(15) 0.086(4) Uiso calc R 1 . H
C5 0.1047(5) 0.6039(4) 0.3476(2) 0.0759(8) Uani d . 1 . C
H5 -0.0475(5) 0.6396(4) 0.3843(2) 0.086(4) Uiso calc R 1 . H
C3 0.5590(6) 0.4386(4) 0.3220(2) 0.0775(8) Uani d . 1 . C
H3 0.7165(6) 0.3618(4) 0.3415(2) 0.086(4) Uiso calc R 1 . H

loop_
_atom_type_symbol
_atom_type_description
_atom_type_scat_dispersion_real
_atom_type_scat_dispersion_imag
_atom_type_scat_source
C C 0.0033 0.0016 'International Tables Vol C Tables 4.2.6.8 and 6.1.1.4'
H H 0.0000 0.0000 'International Tables Vol C Tables 4.2.6.8 and 6.1.1.4'
O O 0.0106 0.0060 'International Tables Vol C Tables 4.2.6.8 and 6.1.1.4'
N N 0.0061 0.0033 'International Tables Vol C Tables 4.2.6.8 and 6.1.1.4'

loop_
_geom_angle_atom_site_label_1
_geom_angle_atom_site_label_2
_geom_angle_atom_site_label_3
_geom_angle
_geom_angle_publ_flag
C7 N1 C1 127.8(2) yes
C7 N1 H1N 116.10(11) no
C1 N1 H1N 116.10(11) no
C10 C9 C8 111.8(2) yes
C10 C9 H91 109.25(13) no
C8 C9 H91 109.25(13) no
C10 C9 H92 109.25(13) no
C8 C9 H92 109.25(14) no
H91 C9 H92 107.9 no
O7 C7 N1 122.9(2) yes
O7 C7 C8 123.0(2) yes
N1 C7 C8 114.1(2) yes
C9 C10 C11 114.9(2) yes
C9 C10 H101 108.55(13) no
C11 C10 H101 108.55(13) no
C9 C10 H102 108.55(13) no
C11 C10 H102 108.55(12) no
H101 C10 H102 107.5 no
C13 C12 C11 115.1(2) yes
C13 C12 H121 108.50(13) no
C11 C12 H121 108.50(13) no
C13 C12 H122 108.50(13) no
C11 C12 H122 108.50(14) no
H121 C12 H122 107.5 no
C7 C8 C9 115.8(2) yes
C7 C8 H81 108.32(13) no
C9 C8 H81 108.32(13) no
C7 C8 H82 108.32(13) no
C9 C8 H82 108.32(13) no
H81 C8 H82 107.4 no
C12 C11 C10 112.2(2) yes
C12 C11 H111 109.16(13) no
C10 C11 H111 109.16(12) no
C12 C11 H112 109.16(14) no
C10 C11 H112 109.16(13) no
H111 C11 H112 107.9 no
C6 C1 C2 119.2(2) yes
C6 C1 N1 118.0(2) yes
C2 C1 N1 122.8(2) yes
C3 C2 C1 119.6(3) yes
C3 C2 H2 120.2(2) no
C1 C2 H2 120.20(15) no
O132 C13 O131 122.2(2) yes
O132 C13 C12 123.5(2) yes
O131 C13 C12 114.3(2) yes
C3 C4 C5 119.6(3) yes
C3 C4 H4 120.2(2) no
C5 C4 H4 120.2(2) no
C5 C6 C1 120.7(2) yes
C5 C6 H6 119.7(2) no
C1 C6 H6 119.66(13) no
C6 C5 C4 120.0(3) yes
C6 C5 H5 120.0(2) no
C4 C5 H5 120.0(2) no
C4 C3 C2 121.0(2) yes
C4 C3 H3 119.5(2) no
C2 C3 H3 119.5(2) no

loop_
_geom_bond_atom_site_label_1
_geom_bond_atom_site_label_2
_geom_bond_distance
_geom_bond_publ_flag
N1 C7 1.349(3) yes
N1 C1 1.410(3) yes
N1 H1N 0.86 no
O7 C7 1.224(2) yes
C9 C10 1.504(3) yes
C9 C8 1.509(3) yes
C9 H91 0.97 no
C9 H92 0.97 no
C7 C8 1.499(3) yes
O132 C13 1.209(3) yes
C10 C11 1.514(3) yes
C10 H101 0.97 no
C10 H102 0.97 no
O131 C13 1.304(3) yes
C12 C13 1.483(3) yes
C12 C11 1.512(3) yes
C12 H121 0.97 no
C12 H122 0.97 no
C8 H81 0.97 no
C8 H82 0.97 no
C11 H111 0.97 no
C11 H112 0.97 no
C1 C6 1.376(3) yes
C1 C2 1.379(3) yes
C2 C3 1.378(4) yes
C2 H2 0.93 no
C4 C3 1.364(4) yes
C4 C5 1.372(4) yes
C4 H4 0.93 no
C6 C5 1.374(3) yes
C6 H6 0.93 no
C5 H5 0.93 no
C3 H3 0.93 no

loop_
_geom_contact_atom_site_label_1
_geom_contact_atom_site_label_2
_geom_contact_distance
_geom_contact_site_symmetry_2
_geom_contact_publ_flag
O131 O132 2.644 2_774 yes
N1 O7 2.988 1_455 yes

loop_
_geom_torsion_atom_site_label_1
_geom_torsion_atom_site_label_2
_geom_torsion_atom_site_label_3
_geom_torsion_atom_site_label_4
_geom_torsion
_geom_torsion_publ_flag
C1 N1 C7 O7 1.2(4) no
C1 N1 C7 C8 -176.6(2) no
C8 C9 C10 C11 -174.9(2) no
O7 C7 C8 C9 15.1(3) no
N1 C7 C8 C9 -167.1(2) no
C10 C9 C8 C7 -171.5(2) no
C13 C12 C11 C10 -176.2(2) no
C9 C10 C11 C12 -176.3(2) no
C7 N1 C1 C6 145.4(2) no
C7 N1 C1 C2 -36.2(3) no
C6 C1 C2 C3 0.8(3) no
N1 C1 C2 C3 -177.6(2) no
C11 C12 C13 O132 2.0(4) no
C11 C12 C13 O131 -177.6(2) no
C2 C1 C6 C5 -1.0(4) no
N1 C1 C6 C5 177.5(2) no
C1 C6 C5 C4 0.5(4) no
C3 C4 C5 C6 0.2(4) no
C5 C4 C3 C2 -0.4(4) no
C1 C2 C3 C4 -0.1(4) no

loop_
_cod_related_entry_id
_cod_related_entry_database
_cod_related_entry_code
1 ChemSpider 7822487
